data_2243424
loop_
_publ_author_name
'Suramitr, Songwut'
'Teanwarawat, Jitpinan'
'Ithiapa, Nuttapong'
'Wattanathana, Worawat'
'Suramitr, Anwaraporn'

_publ_section_title
;
 Crystal structure, Hirshfeld surface analysis and computational study of
 a rhodamine B--salicylaldehyde Schiff base derivative
;
_journal_coeditor_code ZQ2251
_journal_issue 7
_journal_name_full 'Acta Crystallographica Section E'
_journal_page_first 1027
_journal_page_last 1032
_journal_paper_doi 10.1107/S2056989020007197
_journal_volume 76
_journal_year 2020
_chemical_formula_iupac 'C35 H36 N4 O3'
_chemical_formula_moiety 'C35 H36 N4 O3'
_chemical_formula_sum 'C35 H36 N4 O3'
_chemical_formula_weight 560.68
_chemical_name_systematic 3',6'-Bis(diethylamino)-2-[(2-hydroxybenzylidene)amino]spiro[isoindoline-1,9'-xanthen]-3-one
_space_group_crystal_system monoclinic
_space_group_IT_number 14
_space_group_name_Hall '-P 2ybc'
_space_group_name_H-M_alt 'P 1 21/c 1'
_atom_sites_solution_hydrogens mixed
_atom_sites_solution_primary dual
_audit_creation_method
;
Olex2 1.3
(compiled 2020.02.04 svn.rd84adfe8 for OlexSys, GUI svn.r6032)
;
_cell_angle_alpha 90
_cell_angle_beta 101.635(2)
_cell_angle_gamma 90
_cell_formula_units_Z 4
_cell_length_a 9.3903(7)
_cell_length_b 26.8178(19)
_cell_length_c 11.5639(8)
_cell_measurement_reflns_used 9681
_cell_measurement_temperature 100
_cell_measurement_theta_max 72.10
_cell_measurement_theta_min 3.90
_cell_volume 2852.3(4)
_computing_cell_refinement
;
SAINT (Bruker, 2018)
;
_computing_data_collection
;
APEX3 (Bruker, 2018)
;
_computing_data_reduction
;
SAINT (Bruker, 2018)
;
_computing_molecular_graphics
;
<i>OLEX2</i> (Dolomanov <i>et al.</i>,  2009), Mercury (Macrae et al.,
2020)
;
_computing_publication_material
;
<i>OLEX2</i> (Dolomanov <i>et al.</i>,  2009)
;
_computing_structure_refinement
;
SHELXL (Sheldrick, 2015b)
;
_computing_structure_solution
;
SHELXT (Sheldrick, 2015a)
;
_diffrn_ambient_temperature 100
_diffrn_measured_fraction_theta_full 0.978
_diffrn_measured_fraction_theta_max 0.979
_diffrn_measurement_device_type 'Bruker APEXIII CCD'
_diffrn_measurement_method '\f and \w scans'
_diffrn_radiation_type CuK\a
_diffrn_radiation_wavelength 1.54178
_diffrn_reflns_av_R_equivalents 0.0296
_diffrn_reflns_av_unetI/netI 0.0165
_diffrn_reflns_limit_h_max 11
_diffrn_reflns_limit_h_min -11
_diffrn_reflns_limit_k_max 31
_diffrn_reflns_limit_k_min -33
_diffrn_reflns_limit_l_max 14
_diffrn_reflns_limit_l_min -14
_diffrn_reflns_number 64500
_diffrn_reflns_theta_full 67.679
_diffrn_reflns_theta_max 72.203
_diffrn_reflns_theta_min 5.084
_diffrn_source_current 50.0
_diffrn_source_power 2.5
_diffrn_source_voltage 50.0
_diffrn_standards_number 0
_exptl_absorpt_coefficient_mu 0.670
_exptl_absorpt_correction_T_max 0.754
_exptl_absorpt_correction_T_min 0.673
_exptl_absorpt_correction_type multi-scan
_exptl_absorpt_process_details
;
(SADABS; Bruker, 2016)
;
_exptl_crystal_colour 'clear light violet'
_exptl_crystal_density_diffrn 1.306
_exptl_crystal_description block
_exptl_crystal_F_000 1192
_exptl_crystal_size_max 0.20
_exptl_crystal_size_mid 0.20
_exptl_crystal_size_min 0.20
_refine_diff_density_max 0.259
_refine_diff_density_min -0.248
_refine_ls_extinction_method none
_refine_ls_goodness_of_fit_ref 1.066
_refine_ls_hydrogen_treatment mixed
_refine_ls_matrix_type full
_refine_ls_number_parameters 387
_refine_ls_number_reflns 5508
_refine_ls_number_restraints 0
_refine_ls_restrained_S_all 1.066
_refine_ls_R_factor_all 0.0416
_refine_ls_R_factor_gt 0.0415
_refine_ls_shift/su_max 0.001
_refine_ls_shift/su_mean 0.000
_refine_ls_structure_factor_coef Fsqd
_refine_ls_weighting_details 'w=1/[\s^2^(Fo^2^)+(0.0366P)^2^+1.6105P] where P=(Fo^2^+2Fc^2^)/3'
_refine_ls_weighting_scheme calc
_refine_ls_wR_factor_gt 0.0991
_refine_ls_wR_factor_ref 0.0992
_reflns_number_gt 5462
_reflns_number_total 5508
_reflns_threshold_expression 'I > 2\s(I)'
_cod_data_source_file zq2251sup1.cif
_cod_data_source_block I
_cod_database_code 2243424
_shelx_space_group_comment
;
The symmetry employed for this shelxl refinement is uniquely defined
by the following loop, which should always be used as a source of
symmetry information in preference to the above space-group names.
They are only intended as comments.
;
_shelx_estimated_absorpt_t_min 0.878
_shelx_estimated_absorpt_t_max 0.878

loop_
_space_group_symop_operation_xyz
'x, y, z'
'-x, y+1/2, -z+1/2'
'-x, -y, -z'
'x, -y-1/2, z-1/2'

loop_
_atom_site_type_symbol
_atom_site_label
_atom_site_fract_x
_atom_site_fract_y
_atom_site_fract_z
_atom_site_U_iso_or_equiv
_atom_site_adp_type
_atom_site_calc_flag
_atom_site_occupancy
_atom_site_disorder_assembly
_atom_site_disorder_group
O O1 0.63421(9) 0.53998(3) 0.51482(7) 0.01990(19) Uani d 1 . .
O O2 0.35333(10) 0.71057(3) 0.15605(8) 0.0258(2) Uani d 1 . .
O O3 0.85258(11) 0.67163(4) 0.47128(9) 0.0341(2) Uani d 1 . .
N N3 0.47258(11) 0.64737(4) 0.27590(9) 0.0182(2) Uani d 1 . .
N N2 0.78424(11) 0.43998(4) 0.22361(9) 0.0203(2) Uani d 1 . .
N N4 0.61281(11) 0.66475(4) 0.30950(9) 0.0197(2) Uani d 1 . .
N N1 0.54337(12) 0.63079(4) 0.84325(9) 0.0228(2) Uani d 1 . .
C C27 0.22734(13) 0.63956(4) 0.22148(10) 0.0181(2) Uani d 1 . .
C C12 0.52489(12) 0.55798(4) 0.31027(10) 0.0163(2) Uani d 1 . .
C C9 0.56210(12) 0.58015(4) 0.55053(10) 0.0167(2) Uani d 1 . .
C C22 0.27539(12) 0.59856(4) 0.29156(10) 0.0165(2) Uani d 1 . .
C C8 0.46927(12) 0.61076(4) 0.47253(10) 0.0165(2) Uani d 1 . .
C C13 0.61868(12) 0.53104(4) 0.39588(10) 0.0163(2) Uani d 1 . .
C C17 0.70486(13) 0.49250(4) 0.36853(10) 0.0174(2) Uani d 1 . .
H H17 0.767903 0.475358 0.430372 0.021 Uiso calc 1 . .
C C28 0.35267(13) 0.67139(4) 0.21032(10) 0.0185(2) Uani d 1 . .
C C16 0.70031(12) 0.47851(4) 0.25124(10) 0.0173(2) Uani d 1 . .
C C10 0.58838(13) 0.58696(5) 0.67180(10) 0.0188(2) Uani d 1 . .
H H10 0.652938 0.565077 0.721574 0.023 Uiso calc 1 . .
C C11 0.43818(12) 0.60188(4) 0.34033(10) 0.0165(2) Uani d 1 . .
C C7 0.40438(13) 0.64983(5) 0.52325(11) 0.0199(3) Uani d 1 . .
H H7 0.340634 0.671699 0.472730 0.024 Uiso calc 1 . .
C C5 0.52106(13) 0.62564(5) 0.72189(11) 0.0190(2) Uani d 1 . .
C C6 0.42897(13) 0.65798(5) 0.64345(11) 0.0212(3) Uani d 1 . .
H H6 0.383917 0.685408 0.673746 0.025 Uiso calc 1 . .
C C24 0.03086(13) 0.57033(5) 0.26884(11) 0.0219(3) Uani d 1 . .
H H24 -0.038019 0.546594 0.284338 0.026 Uiso calc 1 . .
C C23 0.17839(13) 0.56257(5) 0.31441(10) 0.0190(2) Uani d 1 . .
H H23 0.211332 0.533686 0.359496 0.023 Uiso calc 1 . .
C C15 0.60465(13) 0.50567(5) 0.16302(11) 0.0207(3) Uani d 1 . .
H H15 0.598389 0.497589 0.082170 0.025 Uiso calc 1 . .
C C26 0.08054(14) 0.64726(5) 0.17477(11) 0.0219(3) Uani d 1 . .
H H26 0.048406 0.675417 0.126699 0.026 Uiso calc 1 . .
C C14 0.52070(13) 0.54367(5) 0.19346(11) 0.0203(3) Uani d 1 . .
H H14 0.457022 0.560945 0.132251 0.024 Uiso calc 1 . .
C C25 -0.01736(13) 0.61228(5) 0.20097(11) 0.0231(3) Uani d 1 . .
H H25 -0.118581 0.617015 0.172246 0.028 Uiso calc 1 . .
C C29 0.66197(14) 0.69802(5) 0.24752(11) 0.0226(3) Uani d 1 . .
H H29 0.603743 0.709238 0.175314 0.027 Uiso calc 1 . .
C C21 0.88015(14) 0.41198(5) 0.31614(11) 0.0228(3) Uani d 1 . .
H H21A 0.901201 0.379277 0.283556 0.027 Uiso calc 1 . .
H H21B 0.827910 0.405544 0.380933 0.027 Uiso calc 1 . .
C C30 0.80710(15) 0.71842(5) 0.28840(12) 0.0249(3) Uani d 1 . .
C C4 0.67041(14) 0.60808(5) 0.91783(11) 0.0250(3) Uani d 1 . .
H H4A 0.670275 0.571911 0.900719 0.030 Uiso calc 1 . .
H H4B 0.663083 0.612091 1.001535 0.030 Uiso calc 1 . .
C C19 0.78644(15) 0.42836(5) 0.10088(11) 0.0230(3) Uani d 1 . .
H H19A 0.685046 0.427015 0.055715 0.028 Uiso calc 1 . .
H H19B 0.829533 0.394843 0.097343 0.028 Uiso calc 1 . .
C C2 0.46026(14) 0.66609(5) 0.89867(11) 0.0236(3) Uani d 1 . .
H H2A 0.454398 0.653305 0.977887 0.028 Uiso calc 1 . .
H H2B 0.359964 0.667543 0.851350 0.028 Uiso calc 1 . .
C C35 0.89543(15) 0.70507(5) 0.39724(13) 0.0284(3) Uani d 1 . .
C C3 0.81405(15) 0.63038(6) 0.90053(12) 0.0310(3) Uani d 1 . .
H H3A 0.820426 0.627884 0.817176 0.046 Uiso calc 1 . .
H H3B 0.894997 0.612070 0.948926 0.046 Uiso calc 1 . .
H H3C 0.819047 0.665505 0.924369 0.046 Uiso calc 1 . .
C C18 0.87120(16) 0.46553(5) 0.04151(12) 0.0287(3) Uani d 1 . .
H H18A 0.866719 0.455502 -0.040637 0.043 Uiso calc 1 . .
H H18B 0.972824 0.466195 0.083581 0.043 Uiso calc 1 . .
H H18C 0.828601 0.498805 0.043386 0.043 Uiso calc 1 . .
C C20 1.02371(15) 0.43748(5) 0.36756(13) 0.0291(3) Uani d 1 . .
H H20A 1.077556 0.443530 0.304608 0.044 Uiso calc 1 . .
H H20B 1.081375 0.416020 0.428003 0.044 Uiso calc 1 . .
H H20C 1.004643 0.469316 0.403179 0.044 Uiso calc 1 . .
C C1 0.52129(17) 0.71867(5) 0.91209(13) 0.0319(3) Uani d 1 . .
H H1A 0.517760 0.733206 0.833812 0.048 Uiso calc 1 . .
H H1B 0.622293 0.717668 0.955531 0.048 Uiso calc 1 . .
H H1C 0.463219 0.739067 0.955591 0.048 Uiso calc 1 . .
C C31 0.85986(17) 0.75357(5) 0.21765(14) 0.0332(3) Uani d 1 . .
H H31 0.800983 0.763165 0.144281 0.040 Uiso calc 1 . .
C C32 0.99603(19) 0.77443(6) 0.25302(17) 0.0412(4) Uani d 1 . .
H H32 1.031113 0.797800 0.203696 0.049 Uiso calc 1 . .
C C34 1.03266(16) 0.72693(6) 0.43299(16) 0.0377(4) Uani d 1 . .
H H34 1.092100 0.718219 0.506806 0.045 Uiso calc 1 . .
C C33 1.08133(17) 0.76114(6) 0.36078(17) 0.0430(4) Uani d 1 . .
H H33 1.174654 0.775796 0.385279 0.052 Uiso calc 1 . .
H H3 0.752(3) 0.6591(9) 0.431(2) 0.069(7) Uiso d 1 . .

loop_
_atom_site_aniso_label
_atom_site_aniso_U_11
_atom_site_aniso_U_22
_atom_site_aniso_U_33
_atom_site_aniso_U_12
_atom_site_aniso_U_13
_atom_site_aniso_U_23
O1 0.0224(4) 0.0236(4) 0.0129(4) 0.0070(3) 0.0017(3) -0.0005(3)
O2 0.0281(5) 0.0213(5) 0.0272(5) 0.0023(4) 0.0035(4) 0.0077(4)
O3 0.0246(5) 0.0390(6) 0.0363(6) -0.0069(4) 0.0001(4) 0.0078(4)
N3 0.0162(5) 0.0190(5) 0.0188(5) -0.0012(4) 0.0022(4) 0.0035(4)
N2 0.0205(5) 0.0219(5) 0.0190(5) 0.0026(4) 0.0049(4) -0.0014(4)
N4 0.0169(5) 0.0197(5) 0.0233(5) -0.0016(4) 0.0062(4) -0.0019(4)
N1 0.0207(5) 0.0305(6) 0.0171(5) 0.0025(4) 0.0034(4) -0.0042(4)
C27 0.0193(6) 0.0197(6) 0.0148(5) 0.0016(5) 0.0025(4) -0.0018(4)
C12 0.0140(5) 0.0188(6) 0.0162(5) -0.0012(4) 0.0028(4) 0.0014(4)
C9 0.0137(5) 0.0185(6) 0.0180(6) -0.0007(4) 0.0036(4) -0.0005(4)
C22 0.0154(6) 0.0204(6) 0.0134(5) 0.0012(4) 0.0023(4) -0.0022(4)
C8 0.0134(5) 0.0195(6) 0.0164(6) -0.0024(4) 0.0024(4) 0.0003(4)
C13 0.0154(5) 0.0200(6) 0.0134(5) -0.0023(4) 0.0030(4) 0.0003(4)
C17 0.0155(5) 0.0206(6) 0.0157(5) 0.0006(4) 0.0020(4) 0.0026(4)
C28 0.0211(6) 0.0188(6) 0.0155(5) 0.0021(5) 0.0031(4) -0.0002(4)
C16 0.0152(5) 0.0185(6) 0.0190(6) -0.0023(4) 0.0053(4) -0.0004(4)
C10 0.0162(5) 0.0230(6) 0.0164(6) 0.0005(5) 0.0014(4) 0.0006(5)
C11 0.0151(5) 0.0177(6) 0.0163(6) -0.0009(4) 0.0022(4) 0.0028(4)
C7 0.0173(6) 0.0210(6) 0.0206(6) 0.0011(5) 0.0017(5) 0.0008(5)
C5 0.0152(5) 0.0238(6) 0.0178(6) -0.0035(5) 0.0030(4) -0.0027(5)
C6 0.0187(6) 0.0220(6) 0.0230(6) 0.0005(5) 0.0049(5) -0.0042(5)
C24 0.0182(6) 0.0286(7) 0.0190(6) -0.0046(5) 0.0043(5) -0.0040(5)
C23 0.0190(6) 0.0223(6) 0.0155(5) -0.0009(5) 0.0031(4) 0.0000(4)
C15 0.0204(6) 0.0270(6) 0.0146(6) 0.0005(5) 0.0030(5) -0.0011(5)
C26 0.0207(6) 0.0237(6) 0.0193(6) 0.0055(5) -0.0010(5) -0.0020(5)
C14 0.0184(6) 0.0260(6) 0.0152(6) 0.0022(5) 0.0004(4) 0.0030(5)
C25 0.0154(6) 0.0310(7) 0.0211(6) 0.0033(5) -0.0005(5) -0.0059(5)
C29 0.0251(6) 0.0210(6) 0.0233(6) 0.0005(5) 0.0089(5) 0.0002(5)
C21 0.0251(6) 0.0182(6) 0.0251(6) 0.0039(5) 0.0051(5) 0.0008(5)
C30 0.0247(6) 0.0198(6) 0.0337(7) -0.0014(5) 0.0140(5) -0.0049(5)
C4 0.0279(7) 0.0312(7) 0.0150(6) 0.0024(5) 0.0024(5) -0.0011(5)
C19 0.0266(6) 0.0218(6) 0.0216(6) 0.0006(5) 0.0070(5) -0.0046(5)
C2 0.0243(6) 0.0268(7) 0.0209(6) -0.0003(5) 0.0077(5) -0.0025(5)
C35 0.0245(7) 0.0244(7) 0.0389(8) -0.0034(5) 0.0127(6) -0.0033(6)
C3 0.0224(7) 0.0430(8) 0.0256(7) 0.0025(6) 0.0001(5) -0.0057(6)
C18 0.0343(7) 0.0289(7) 0.0266(7) 0.0014(6) 0.0148(6) -0.0016(5)
C20 0.0221(7) 0.0307(7) 0.0331(7) 0.0046(5) 0.0025(5) 0.0019(6)
C1 0.0384(8) 0.0276(7) 0.0301(7) -0.0034(6) 0.0077(6) -0.0012(6)
C31 0.0397(8) 0.0232(7) 0.0420(8) -0.0045(6) 0.0206(7) -0.0024(6)
C32 0.0438(9) 0.0266(7) 0.0615(11) -0.0123(7) 0.0304(8) -0.0067(7)
C34 0.0244(7) 0.0379(8) 0.0513(9) -0.0051(6) 0.0086(6) -0.0074(7)
C33 0.0283(8) 0.0346(8) 0.0708(12) -0.0142(6) 0.0214(8) -0.0154(8)

loop_
_atom_type_symbol
_atom_type_description
_atom_type_scat_dispersion_real
_atom_type_scat_dispersion_imag
_atom_type_scat_source
C C 0.0181 0.0091 'International Tables Vol C Tables 4.2.6.8 and 6.1.1.4'
H H 0.0000 0.0000 'International Tables Vol C Tables 4.2.6.8 and 6.1.1.4'
N N 0.0311 0.0180 'International Tables Vol C Tables 4.2.6.8 and 6.1.1.4'
O O 0.0492 0.0322 'International Tables Vol C Tables 4.2.6.8 and 6.1.1.4'

loop_
_geom_angle_atom_site_label_1
_geom_angle_atom_site_label_2
_geom_angle_atom_site_label_3
_geom_angle_site_symmetry_1
_geom_angle_site_symmetry_3
_geom_angle
_geom_angle_publ_flag
C13 O1 C9 . . 118.45(9) ?
C35 O3 H3 . . 107.4(13) ?
N4 N3 C28 . . 128.56(10) ?
N4 N3 C11 . . 115.17(9) ?
C28 N3 C11 . . 114.74(9) ?
C16 N2 C21 . . 120.92(10) ?
C16 N2 C19 . . 120.53(10) ?
C19 N2 C21 . . 118.42(10) ?
C29 N4 N3 . . 120.51(11) ?
C5 N1 C4 . . 119.81(10) ?
C5 N1 C2 . . 121.79(11) ?
C2 N1 C4 . . 117.32(10) ?
C22 C27 C28 . . 109.72(10) ?
C22 C27 C26 . . 121.67(12) ?
C26 C27 C28 . . 128.59(11) ?
C13 C12 C11 . . 122.36(10) ?
C13 C12 C14 . . 115.90(11) ?
C14 C12 C11 . . 121.66(10) ?
O1 C9 C8 . . 123.28(10) ?
O1 C9 C10 . . 114.06(10) ?
C10 C9 C8 . . 122.65(11) ?
C27 C22 C11 . . 110.76(10) ?
C27 C22 C23 . . 120.92(11) ?
C23 C22 C11 . . 128.22(11) ?
C9 C8 C11 . . 122.00(11) ?
C9 C8 C7 . . 116.08(11) ?
C7 C8 C11 . . 121.92(10) ?
O1 C13 C12 . . 123.16(11) ?
O1 C13 C17 . . 114.14(10) ?
C12 C13 C17 . . 122.71(11) ?
C13 C17 H17 . . 119.5 ?
C13 C17 C16 . . 121.01(11) ?
C16 C17 H17 . . 119.5 ?
O2 C28 N3 . . 126.36(12) ?
O2 C28 C27 . . 128.73(11) ?
N3 C28 C27 . . 104.91(10) ?
N2 C16 C17 . . 121.29(11) ?
N2 C16 C15 . . 121.91(11) ?
C17 C16 C15 . . 116.80(11) ?
C9 C10 H10 . . 119.6 ?
C9 C10 C5 . . 120.88(11) ?
C5 C10 H10 . . 119.6 ?
N3 C11 C12 . . 109.86(9) ?
N3 C11 C22 . . 99.47(9) ?
N3 C11 C8 . . 110.89(9) ?
C12 C11 C22 . . 114.63(10) ?
C12 C11 C8 . . 110.56(9) ?
C8 C11 C22 . . 110.96(9) ?
C8 C7 H7 . . 118.6 ?
C6 C7 C8 . . 122.85(11) ?
C6 C7 H7 . . 118.6 ?
N1 C5 C10 . . 120.35(11) ?
N1 C5 C6 . . 122.44(11) ?
C10 C5 C6 . . 117.20(11) ?
C7 C6 C5 . . 120.31(11) ?
C7 C6 H6 . . 119.8 ?
C5 C6 H6 . . 119.8 ?
C23 C24 H24 . . 119.4 ?
C25 C24 H24 . . 119.4 ?
C25 C24 C23 . . 121.21(12) ?
C22 C23 C24 . . 117.65(11) ?
C22 C23 H23 . . 121.2 ?
C24 C23 H23 . . 121.2 ?
C16 C15 H15 . . 119.7 ?
C14 C15 C16 . . 120.59(11) ?
C14 C15 H15 . . 119.7 ?
C27 C26 H26 . . 121.2 ?
C25 C26 C27 . . 117.57(12) ?
C25 C26 H26 . . 121.2 ?
C12 C14 H14 . . 118.5 ?
C15 C14 C12 . . 122.99(11) ?
C15 C14 H14 . . 118.5 ?
C24 C25 H25 . . 119.5 ?
C26 C25 C24 . . 120.91(11) ?
C26 C25 H25 . . 119.5 ?
N4 C29 H29 . . 120.1 ?
N4 C29 C30 . . 119.81(12) ?
C30 C29 H29 . . 120.1 ?
N2 C21 H21A . . 108.5 ?
N2 C21 H21B . . 108.5 ?
N2 C21 C20 . . 114.97(11) ?
H21A C21 H21B . . 107.5 ?
C20 C21 H21A . . 108.5 ?
C20 C21 H21B . . 108.5 ?
C35 C30 C29 . . 122.63(12) ?
C31 C30 C29 . . 118.74(13) ?
C31 C30 C35 . . 118.62(13) ?
N1 C4 H4A . . 108.9 ?
N1 C4 H4B . . 108.9 ?
N1 C4 C3 . . 113.50(11) ?
H4A C4 H4B . . 107.7 ?
C3 C4 H4A . . 108.9 ?
C3 C4 H4B . . 108.9 ?
N2 C19 H19A . . 108.7 ?
N2 C19 H19B . . 108.7 ?
N2 C19 C18 . . 114.24(11) ?
H19A C19 H19B . . 107.6 ?
C18 C19 H19A . . 108.7 ?
C18 C19 H19B . . 108.7 ?
N1 C2 H2A . . 108.5 ?
N1 C2 H2B . . 108.5 ?
N1 C2 C1 . . 115.10(11) ?
H2A C2 H2B . . 107.5 ?
C1 C2 H2A . . 108.5 ?
C1 C2 H2B . . 108.5 ?
O3 C35 C30 . . 122.46(12) ?
O3 C35 C34 . . 117.59(14) ?
C34 C35 C30 . . 119.94(14) ?
C4 C3 H3A . . 109.5 ?
C4 C3 H3B . . 109.5 ?
C4 C3 H3C . . 109.5 ?
H3A C3 H3B . . 109.5 ?
H3A C3 H3C . . 109.5 ?
H3B C3 H3C . . 109.5 ?
C19 C18 H18A . . 109.5 ?
C19 C18 H18B . . 109.5 ?
C19 C18 H18C . . 109.5 ?
H18A C18 H18B . . 109.5 ?
H18A C18 H18C . . 109.5 ?
H18B C18 H18C . . 109.5 ?
C21 C20 H20A . . 109.5 ?
C21 C20 H20B . . 109.5 ?
C21 C20 H20C . . 109.5 ?
H20A C20 H20B . . 109.5 ?
H20A C20 H20C . . 109.5 ?
H20B C20 H20C . . 109.5 ?
C2 C1 H1A . . 109.5 ?
C2 C1 H1B . . 109.5 ?
C2 C1 H1C . . 109.5 ?
H1A C1 H1B . . 109.5 ?
H1A C1 H1C . . 109.5 ?
H1B C1 H1C . . 109.5 ?
C30 C31 H31 . . 119.5 ?
C32 C31 C30 . . 120.98(16) ?
C32 C31 H31 . . 119.5 ?
C31 C32 H32 . . 120.1 ?
C31 C32 C33 . . 119.70(15) ?
C33 C32 H32 . . 120.1 ?
C35 C34 H34 . . 120.1 ?
C33 C34 C35 . . 119.83(16) ?
C33 C34 H34 . . 120.1 ?
C32 C33 H33 . . 119.5 ?
C34 C33 C32 . . 120.91(14) ?
C34 C33 H33 . . 119.5 ?

loop_
_geom_bond_atom_site_label_1
_geom_bond_atom_site_label_2
_geom_bond_site_symmetry_2
_geom_bond_distance
_geom_bond_publ_flag
O1 C9 . 1.3792(14) ?
O1 C13 . 1.3747(14) ?
O2 C28 . 1.2246(15) ?
O3 C35 . 1.3558(17) ?
O3 H3 . 1.02(3) ?
N3 N4 . 1.3769(14) ?
N3 C28 . 1.3833(15) ?
N3 C11 . 1.4982(14) ?
N2 C16 . 1.3758(16) ?
N2 C21 . 1.4599(16) ?
N2 C19 . 1.4572(16) ?
N4 C29 . 1.2870(17) ?
N1 C5 . 1.3834(16) ?
N1 C4 . 1.4569(17) ?
N1 C2 . 1.4551(16) ?
C27 C22 . 1.3864(17) ?
C27 C28 . 1.4803(17) ?
C27 C26 . 1.3907(17) ?
C12 C13 . 1.3879(16) ?
C12 C11 . 1.5113(16) ?
C12 C14 . 1.3970(17) ?
C9 C8 . 1.3892(17) ?
C9 C10 . 1.3861(17) ?
C22 C11 . 1.5215(16) ?
C22 C23 . 1.3885(17) ?
C8 C11 . 1.5163(16) ?
C8 C7 . 1.3990(17) ?
C13 C17 . 1.3878(17) ?
C17 H17 . 0.9500 ?
C17 C16 . 1.3997(17) ?
C16 C15 . 1.4172(17) ?
C10 H10 . 0.9500 ?
C10 C5 . 1.3996(17) ?
C7 H7 . 0.9500 ?
C7 C6 . 1.3798(18) ?
C5 C6 . 1.4165(18) ?
C6 H6 . 0.9500 ?
C24 H24 . 0.9500 ?
C24 C23 . 1.3949(17) ?
C24 C25 . 1.3941(19) ?
C23 H23 . 0.9500 ?
C15 H15 . 0.9500 ?
C15 C14 . 1.3768(18) ?
C26 H26 . 0.9500 ?
C26 C25 . 1.3890(19) ?
C14 H14 . 0.9500 ?
C25 H25 . 0.9500 ?
C29 H29 . 0.9500 ?
C29 C30 . 1.4561(19) ?
C21 H21A . 0.9900 ?
C21 H21B . 0.9900 ?
C21 C20 . 1.5216(19) ?
C30 C35 . 1.407(2) ?
C30 C31 . 1.4025(19) ?
C4 H4A . 0.9900 ?
C4 H4B . 0.9900 ?
C4 C3 . 1.525(2) ?
C19 H19A . 0.9900 ?
C19 H19B . 0.9900 ?
C19 C18 . 1.5227(18) ?
C2 H2A . 0.9900 ?
C2 H2B . 0.9900 ?
C2 C1 . 1.5183(19) ?
C35 C34 . 1.400(2) ?
C3 H3A . 0.9800 ?
C3 H3B . 0.9800 ?
C3 H3C . 0.9800 ?
C18 H18A . 0.9800 ?
C18 H18B . 0.9800 ?
C18 H18C . 0.9800 ?
C20 H20A . 0.9800 ?
C20 H20B . 0.9800 ?
C20 H20C . 0.9800 ?
C1 H1A . 0.9800 ?
C1 H1B . 0.9800 ?
C1 H1C . 0.9800 ?
C31 H31 . 0.9500 ?
C31 C32 . 1.380(2) ?
C32 H32 . 0.9500 ?
C32 C33 . 1.385(3) ?
C34 H34 . 0.9500 ?
C34 C33 . 1.379(2) ?
C33 H33 . 0.9500 ?

loop_
_geom_hbond_atom_site_label_D
_geom_hbond_atom_site_label_H
_geom_hbond_atom_site_label_A
_geom_hbond_site_symmetry_A
_geom_hbond_distance_DH
_geom_hbond_distance_HA
_geom_hbond_distance_DA
_geom_hbond_angle_DHA
_geom_hbond_publ_flag
C31 H31 O3 4_575 0.95 2.77 3.4737(19) 131.3 yes
O3 H3 N4 . 1.02(3) 1.72(2) 2.6276(15) 145(2) yes
C18 H18A Cg 3_665 0.98 2.88 3.8191(15) 161 yes

loop_
_geom_torsion_atom_site_label_1
_geom_torsion_atom_site_label_2
_geom_torsion_atom_site_label_3
_geom_torsion_atom_site_label_4
_geom_torsion_site_symmetry_1
_geom_torsion_site_symmetry_2
_geom_torsion_site_symmetry_3
_geom_torsion_site_symmetry_4
_geom_torsion
_geom_torsion_publ_flag
O1 C9 C8 C11 . . . . 0.75(17) ?
O1 C9 C8 C7 . . . . 179.83(10) ?
O1 C9 C10 C5 . . . . -178.87(10) ?
O1 C13 C17 C16 . . . . 179.34(10) ?
O3 C35 C34 C33 . . . . 179.94(14) ?
N3 N4 C29 C30 . . . . 175.92(11) ?
N2 C16 C15 C14 . . . . 179.21(11) ?
N4 N3 C28 O2 . . . . 10.6(2) ?
N4 N3 C28 C27 . . . . -169.16(11) ?
N4 N3 C11 C12 . . . . -66.11(12) ?
N4 N3 C11 C22 . . . . 173.25(9) ?
N4 N3 C11 C8 . . . . 56.40(13) ?
N4 C29 C30 C35 . . . . -3.20(19) ?
N4 C29 C30 C31 . . . . 178.18(12) ?
N1 C5 C6 C7 . . . . -176.72(12) ?
C27 C22 C11 N3 . . . . -5.88(12) ?
C27 C22 C11 C12 . . . . -122.98(11) ?
C27 C22 C11 C8 . . . . 110.92(11) ?
C27 C22 C23 C24 . . . . -2.80(17) ?
C27 C26 C25 C24 . . . . -1.80(18) ?
C12 C13 C17 C16 . . . . -0.50(18) ?
C9 O1 C13 C12 . . . . -5.36(16) ?
C9 O1 C13 C17 . . . . 174.80(10) ?
C9 C8 C11 N3 . . . . -124.17(12) ?
C9 C8 C11 C12 . . . . -2.06(15) ?
C9 C8 C11 C22 . . . . 126.28(12) ?
C9 C8 C7 C6 . . . . -0.38(18) ?
C9 C10 C5 N1 . . . . 177.28(11) ?
C9 C10 C5 C6 . . . . -1.68(17) ?
C22 C27 C28 O2 . . . . -179.82(12) ?
C22 C27 C28 N3 . . . . -0.05(13) ?
C22 C27 C26 C25 . . . . 0.11(18) ?
C8 C9 C10 C5 . . . . 0.11(18) ?
C8 C7 C6 C5 . . . . -1.23(19) ?
C13 O1 C9 C8 . . . . 2.99(16) ?
C13 O1 C9 C10 . . . . -178.03(10) ?
C13 C12 C11 N3 . . . . 122.54(12) ?
C13 C12 C11 C22 . . . . -126.47(12) ?
C13 C12 C11 C8 . . . . -0.16(15) ?
C13 C12 C14 C15 . . . . -0.71(18) ?
C13 C17 C16 N2 . . . . -179.25(11) ?
C13 C17 C16 C15 . . . . 0.31(17) ?
C17 C16 C15 C14 . . . . -0.34(18) ?
C28 N3 N4 C29 . . . . -26.88(18) ?
C28 N3 C11 C12 . . . . 126.76(11) ?
C28 N3 C11 C22 . . . . 6.13(12) ?
C28 N3 C11 C8 . . . . -110.73(11) ?
C28 C27 C22 C11 . . . . 4.02(13) ?
C28 C27 C22 C23 . . . . -179.22(10) ?
C28 C27 C26 C25 . . . . -178.12(12) ?
C16 N2 C21 C20 . . . . -79.52(15) ?
C16 N2 C19 C18 . . . . 73.76(15) ?
C16 C15 C14 C12 . . . . 0.57(19) ?
C10 C9 C8 C11 . . . . -178.13(11) ?
C10 C9 C8 C7 . . . . 0.94(17) ?
C10 C5 C6 C7 . . . . 2.22(18) ?
C11 N3 N4 C29 . . . . 168.12(11) ?
C11 N3 C28 O2 . . . . 175.66(11) ?
C11 N3 C28 C27 . . . . -4.11(13) ?
C11 C12 C13 O1 . . . . 3.95(18) ?
C11 C12 C13 C17 . . . . -176.23(11) ?
C11 C12 C14 C15 . . . . 176.21(11) ?
C11 C22 C23 C24 . . . . 173.34(11) ?
C11 C8 C7 C6 . . . . 178.70(11) ?
C7 C8 C11 N3 . . . . 56.81(14) ?
C7 C8 C11 C12 . . . . 178.91(10) ?
C7 C8 C11 C22 . . . . -52.75(15) ?
C5 N1 C4 C3 . . . . 65.09(16) ?
C5 N1 C2 C1 . . . . -86.26(15) ?
C23 C22 C11 N3 . . . . 177.66(11) ?
C23 C22 C11 C12 . . . . 60.56(16) ?
C23 C22 C11 C8 . . . . -65.54(15) ?
C23 C24 C25 C26 . . . . 1.20(19) ?
C26 C27 C22 C11 . . . . -174.51(11) ?
C26 C27 C22 C23 . . . . 2.25(18) ?
C26 C27 C28 O2 . . . . -1.4(2) ?
C26 C27 C28 N3 . . . . 178.35(12) ?
C14 C12 C13 O1 . . . . -179.16(11) ?
C14 C12 C13 C17 . . . . 0.67(17) ?
C14 C12 C11 N3 . . . . -54.17(14) ?
C14 C12 C11 C22 . . . . 56.81(15) ?
C14 C12 C11 C8 . . . . -176.88(10) ?
C25 C24 C23 C22 . . . . 1.12(18) ?
C29 C30 C35 O3 . . . . 1.0(2) ?
C29 C30 C35 C34 . . . . -178.41(13) ?
C29 C30 C31 C32 . . . . 179.28(13) ?
C21 N2 C16 C17 . . . . 0.60(17) ?
C21 N2 C16 C15 . . . . -178.94(11) ?
C21 N2 C19 C18 . . . . -102.27(13) ?
C30 C35 C34 C33 . . . . -0.6(2) ?
C30 C31 C32 C33 . . . . -1.0(2) ?
C4 N1 C5 C10 . . . . 20.76(18) ?
C4 N1 C5 C6 . . . . -160.34(12) ?
C4 N1 C2 C1 . . . . 81.84(15) ?
C19 N2 C16 C17 . . . . -175.33(11) ?
C19 N2 C16 C15 . . . . 5.13(17) ?
C19 N2 C21 C20 . . . . 96.50(13) ?
C2 N1 C5 C10 . . . . -171.43(11) ?
C2 N1 C5 C6 . . . . 7.48(18) ?
C2 N1 C4 C3 . . . . -103.26(13) ?
C35 C30 C31 C32 . . . . 0.6(2) ?
C35 C34 C33 C32 . . . . 0.2(2) ?
C31 C30 C35 O3 . . . . 179.64(12) ?
C31 C30 C35 C34 . . . . 0.2(2) ?
C31 C32 C33 C34 . . . . 0.6(2) ?

_cod_database_fobs_code 2243424
